data_2212762
loop_
_publ_author_name
'\<Svorc, \<Lubom\'ir'
'Vr\'abel, Viktor'
'Ko\<z\'i\<sek, Jozef'
'Marchal\'in, \<Stefan'
'\<Saf\'a\<r Peter'

_publ_section_title 1,1'-[4-(5-Bromo-2-furyl)-2,6-dimethyl-1,4-dihydropyridine-3,5-diyl]diethanone
_journal_coeditor_code BG2031
_journal_issue 4
_journal_name_full 'Acta Crystallographica Section E'
_journal_page_first o1590
_journal_page_last o1592
_journal_paper_doi 10.1107/S1600536807009737
_journal_volume 63
_journal_year 2007
_chemical_formula_iupac 'C15 H16 Br N O3'
_chemical_formula_moiety 'C15 H16 Br N O3'
_chemical_formula_sum 'C15 H16 Br N O3'
_chemical_formula_weight 338.20
_chemical_name_systematic 1,1'-[4-(5-bromo-2-furyl)-2,6-dimethyl-1,4-dihydropyridine-3,5-diyl]diethanone
_space_group_IT_number 14
_symmetry_cell_setting monoclinic
_symmetry_space_group_name_Hall '-P 2yn'
_symmetry_space_group_name_H-M 'P 1 21/n 1'
_atom_sites_solution_hydrogens geom
_atom_sites_solution_primary direct
_atom_sites_solution_secondary difmap
_audit_creation_method SHELXL-97
_cell_angle_alpha 90.00
_cell_angle_beta 107.885(2)
_cell_angle_gamma 90.00
_cell_formula_units_Z 4
_cell_length_a 8.19100(10)
_cell_length_b 15.1488(2)
_cell_length_c 12.5623(2)
_cell_measurement_reflns_used 15729
_cell_measurement_temperature 295
_cell_measurement_theta_max 28.9235
_cell_measurement_theta_min 2.9598
_cell_volume 1483.45(4)
_computing_cell_refinement
;
CrysAlis RED (Oxford Diffraction, 2006)
;
_computing_data_collection
;
CrysAlis CCD (Oxford Diffraction, 2006)
;
_computing_data_reduction
;
CrysAlis RED
;
_computing_molecular_graphics 'DIAMOND (Brandenburg, 2002)'
_computing_publication_material SHELXL97
_computing_structure_refinement 'SHELXL97 (Sheldrick, 1997)'
_computing_structure_solution 'SHELXS97 (Sheldrick, 1997)'
_diffrn_ambient_temperature 295
_diffrn_detector_area_resol_mean 10.4340
_diffrn_measured_fraction_theta_full 0.998
_diffrn_measured_fraction_theta_max 0.934
_diffrn_measurement_device_type 'Oxford Diffraction Gemini R CCD'
_diffrn_measurement_method
;
Rotation method data acquisition using \w and \f
;
_diffrn_radiation_monochromator graphite
_diffrn_radiation_source 'fine-focus sealed tube'
_diffrn_radiation_type MoK\a
_diffrn_radiation_wavelength 0.71073
_diffrn_reflns_av_R_equivalents 0.0201
_diffrn_reflns_av_sigmaI/netI 0.0239
_diffrn_reflns_limit_h_max 11
_diffrn_reflns_limit_h_min -10
_diffrn_reflns_limit_k_max 18
_diffrn_reflns_limit_k_min -20
_diffrn_reflns_limit_l_max 16
_diffrn_reflns_limit_l_min -16
_diffrn_reflns_number 32417
_diffrn_reflns_theta_full 25.00
_diffrn_reflns_theta_max 29.00
_diffrn_reflns_theta_min 2.9
_diffrn_standards_decay_% 0
_diffrn_standards_number 0
_exptl_absorpt_coefficient_mu 2.777
_exptl_absorpt_correction_T_max 0.329
_exptl_absorpt_correction_T_min 0.202
_exptl_absorpt_correction_type analytical
_exptl_absorpt_process_details '(Clark & Reid, 1995)'
_exptl_crystal_colour yellow
_exptl_crystal_density_diffrn 1.514
_exptl_crystal_density_method 'not measured'
_exptl_crystal_description prism
_exptl_crystal_F_000 688
_exptl_crystal_size_max 0.6
_exptl_crystal_size_mid 0.5
_exptl_crystal_size_min 0.4
_refine_diff_density_max 0.346
_refine_diff_density_min -0.726
_refine_ls_extinction_method none
_refine_ls_goodness_of_fit_ref 1.034
_refine_ls_hydrogen_treatment constr
_refine_ls_matrix_type full
_refine_ls_number_parameters 185
_refine_ls_number_reflns 3685
_refine_ls_number_restraints 0
_refine_ls_restrained_S_all 1.034
_refine_ls_R_factor_all 0.0608
_refine_ls_R_factor_gt 0.0308
_refine_ls_shift/su_max 0.000
_refine_ls_shift/su_mean 0.000
_refine_ls_structure_factor_coef Fsqd
_refine_ls_weighting_details 'calc w=1/[\s^2^(Fo^2^)+(0.0523P)^2^+1.3458P] where P=(Fo^2^+2Fc^2^)/3'
_refine_ls_weighting_scheme calc
_refine_ls_wR_factor_gt 0.0811
_refine_ls_wR_factor_ref 0.1113
_reflns_number_gt 2509
_reflns_number_total 3685
_reflns_threshold_expression F^2^>2\s(F^2^)
_cod_data_source_file bg2031.cif
_cod_data_source_block I
_cod_original_sg_symbol_H-M 'P 21/n'
_cod_database_code 2212762
_cod_database_fobs_code 2212762

loop_
_symmetry_equiv_pos_as_xyz
'x, y, z'
'-x+1/2, y+1/2, -z+1/2'
'-x, -y, -z'
'x-1/2, -y-1/2, z-1/2'

loop_
_atom_site_type_symbol
_atom_site_label
_atom_site_fract_x
_atom_site_fract_y
_atom_site_fract_z
_atom_site_U_iso_or_equiv
_atom_site_adp_type
_atom_site_calc_flag
_atom_site_refinement_flags
_atom_site_occupancy
C C2 0.3943(3) 0.81059(15) 0.16738(19) 0.0279(5) Uani d . 1
C C3 0.4221(3) 0.85634(14) 0.26428(17) 0.0250(4) Uani d . 1
C C4 0.3223(3) 0.94131(14) 0.25935(17) 0.0244(4) Uani d . 1
H H4 0.3875 0.9797 0.3204 0.029 Uiso calc R 1
C C5 0.2990(3) 0.98922(15) 0.14885(19) 0.0370(5) Uani d . 1
C C6 0.2684(3) 0.93835(16) 0.05605(18) 0.0296(5) Uani d . 1
C C21 0.4591(3) 0.71995(16) 0.1524(2) 0.0384(6) Uani d . 1
H H21A 0.4023 0.6994 0.0779 0.058 Uiso calc R 1
H H21B 0.4359 0.6802 0.2055 0.058 Uiso calc R 1
H H21C 0.5805 0.7224 0.1643 0.058 Uiso calc R 1
C C31 0.5237(3) 0.82049(15) 0.37223(18) 0.0293(5) Uani d . 1
C C32 0.5069(4) 0.8613(2) 0.4774(2) 0.0455(6) Uani d . 1
H H32A 0.5522 0.8216 0.5390 0.068 Uiso calc R 1
H H32B 0.3881 0.8726 0.4684 0.068 Uiso calc R 1
H H32C 0.5696 0.9158 0.4919 0.068 Uiso calc R 1
C C41 0.1532(3) 0.92071(15) 0.27679(18) 0.0275(5) Uani d . 1
C C42 -0.0762(3) 0.95305(17) 0.3222(2) 0.0346(5) Uani d . 1
C C43 -0.0916(3) 0.86792(18) 0.2946(2) 0.0414(6) Uani d . 1
H H43 -0.1810 0.8302 0.2950 0.050 Uiso calc R 1
C C44 0.0585(3) 0.84666(16) 0.2645(2) 0.0373(5) Uani d . 1
H H44 0.0855 0.7920 0.2408 0.045 Uiso calc R 1
C C51 0.3090(3) 1.08575(16) 0.1544(2) 0.0365(5) Uani d . 1
C C52 0.2931(7) 1.1423(2) 0.0530(3) 0.0467(13) Uani d . 1
H H52A 0.3255 1.2018 0.0762 0.070 Uiso calc R 1
H H52B 0.1765 1.1414 0.0050 0.070 Uiso calc R 1
H H52C 0.3670 1.1197 0.0131 0.070 Uiso calc R 1
C C61 0.2075(4) 0.96478(19) -0.0654(2) 0.0482(7) Uani d . 1
H H61A 0.1481 0.9161 -0.1096 0.072 Uiso calc R 1
H H61B 0.3043 0.9808 -0.0891 0.072 Uiso calc R 1
H H61C 0.1312 1.0143 -0.0748 0.072 Uiso calc R 1
N N1 0.2964(3) 0.84896(13) 0.06940(16) 0.0328(4) Uani d . 1
H H1 0.2501 0.8151 0.0132 0.039 Uiso calc R 1
O O31 0.6218(2) 0.75737(12) 0.37954(14) 0.0407(4) Uani d . 1
O O41 0.0706(2) 0.98865(11) 0.31272(14) 0.0311(4) Uani d . 1
O O51 0.3372(3) 1.12277(12) 0.24448(17) 0.0548(6) Uani d . 1
Br Br41 -0.21978(4) 1.02936(2) 0.36731(3) 0.05706(14) Uani d . 1

loop_
_atom_site_aniso_label
_atom_site_aniso_U_11
_atom_site_aniso_U_22
_atom_site_aniso_U_33
_atom_site_aniso_U_12
_atom_site_aniso_U_13
_atom_site_aniso_U_23
C2 0.0281(10) 0.0252(11) 0.0289(11) 0.0006(9) 0.0067(9) 0.0022(9)
C3 0.0238(10) 0.0255(10) 0.0245(10) 0.0007(8) 0.0057(8) 0.0015(8)
C4 0.0268(10) 0.0236(10) 0.0217(10) -0.0008(8) 0.0059(8) -0.0022(8)
C5 0.0269(11) 0.0243(11) 0.0287(11) 0.0000(9) 0.0067(9) 0.0028(9)
C6 0.0310(11) 0.0294(11) 0.0253(11) 0.0009(9) 0.0040(9) 0.0026(9)
C21 0.0453(14) 0.0294(12) 0.0378(13) 0.0070(11) 0.0089(11) -0.0026(10)
C31 0.0298(11) 0.0293(11) 0.0279(11) -0.0023(9) 0.0077(9) 0.0039(9)
C32 0.0580(17) 0.0512(16) 0.0248(12) 0.0109(14) 0.0092(11) 0.0049(11)
C41 0.0295(11) 0.0265(11) 0.0268(10) 0.0037(9) 0.0091(9) 0.0019(9)
C42 0.0318(12) 0.0391(13) 0.0372(13) 0.0016(10) 0.0167(10) 0.0030(10)
C43 0.0371(13) 0.0379(14) 0.0542(16) -0.0059(11) 0.0212(12) 0.0035(12)
C44 0.0394(13) 0.0276(12) 0.0489(15) -0.0020(10) 0.0193(11) -0.0005(11)
C51 0.0458(14) 0.0261(12) 0.0401(13) 0.0009(10) 0.0166(11) 0.0022(10)
C52 0.0605(4) 0.0280(15) 0.0543(19) -0.006(2) 0.033(2) 0.0092(14)
C61 0.069(2) 0.0419(15) 0.0259(13) 0.0074(13) 0.0028(12) 0.0044(11)
N1 0.0406(11) 0.0256(10) 0.0251(9) 0.0025(8) -0.0005(8) -0.0039(8)
O31 0.0451(10) 0.0392(10) 0.0340(9) 0.0146(8) 0.0066(8) 0.0100(8)
O41 0.0315(8) 0.0296(8) 0.0360(9) 0.0002(7) 0.0158(7) -0.0013(7)
O51 0.0927(16) 0.0277(9) 0.0478(11) -0.0028(10) 0.0273(11) -0.0069(8)
Br41 0.0510(2) 0.0521(2) 0.0836(3) -0.00084(13) 0.04360(18) -0.01053(15)

loop_
_atom_type_symbol
_atom_type_description
_atom_type_scat_dispersion_real
_atom_type_scat_dispersion_imag
_atom_type_scat_source
C C 0.0033 0.0016 'International Tables Vol C Tables 4.2.6.8 and 6.1.1.4'
H H 0.0000 0.0000 'International Tables Vol C Tables 4.2.6.8 and 6.1.1.4'
N N 0.0061 0.0033 'International Tables Vol C Tables 4.2.6.8 and 6.1.1.4'
O O 0.0106 0.0060 'International Tables Vol C Tables 4.2.6.8 and 6.1.1.4'
Br Br -0.2901 2.4595 'International Tables Vol C Tables 4.2.6.8 and 6.1.1.4'

loop_
_geom_angle_atom_site_label_1
_geom_angle_atom_site_label_2
_geom_angle_atom_site_label_3
_geom_angle
C3 C2 N1 118.6(2)
C3 C2 C21 127.5(2)
N1 C2 C21 113.9(2)
C2 C3 C31 122.2(2)
C2 C3 C4 117.19(18)
C31 C3 C4 120.00(19)
C41 C4 C3 109.13(18)
C41 C4 C5 111.63(18)
C3 C4 C5 110.88(18)
C41 C4 H4 108.4
C3 C4 H4 108.4
C5 C4 H4 108.4
C6 C5 C51 127.0(2)
C6 C5 C4 116.8(2)
C51 C5 C4 116.2(2)
C5 C6 N1 118.4(2)
C5 C6 C61 129.5(2)
N1 C6 C61 112.1(2)
C2 C21 H21A 109.5
C2 C21 H21B 109.5
H21A C21 H21B 109.5
C2 C21 H21C 109.5
H21A C21 H21C 109.5
H21B C21 H21C 109.5
O31 C31 C3 122.0(2)
O31 C31 C32 119.1(2)
C3 C31 C32 118.9(2)
C31 C32 H32A 109.5
C31 C32 H32B 109.5
H32A C32 H32B 109.5
C31 C32 H32C 109.5
H32A C32 H32C 109.5
H32B C32 H32C 109.5
C44 C41 O41 109.6(2)
C44 C41 C4 133.0(2)
O41 C41 C4 117.35(19)
O41 C42 C43 112.2(2)
O41 C42 Br41 116.15(18)
C43 C42 Br41 131.6(2)
C42 C43 C44 105.5(2)
C42 C43 H43 127.3
C44 C43 H43 127.3
C41 C44 C43 107.1(2)
C41 C44 H44 126.5
C43 C44 H44 126.5
O51 C51 C5 119.7(2)
O51 C51 C52 117.7(2)
C5 C51 C52 122.5(2)
C51 C52 H52A 109.5
C51 C52 H52B 109.5
H52A C52 H52B 109.5
C51 C52 H52C 109.5
H52A C52 H52C 109.5
H52B C52 H52C 109.5
C6 C61 H61A 109.5
C6 C61 H61B 109.5
H61A C61 H61B 109.5
C6 C61 H61C 109.5
H61A C61 H61C 109.5
H61B C61 H61C 109.5
C6 N1 C2 123.72(19)
C6 N1 H1 118.1
C2 N1 H1 118.1
C42 O41 C41 105.58(18)

loop_
_geom_bond_atom_site_label_1
_geom_bond_atom_site_label_2
_geom_bond_distance
C2 C3 1.358(3)
C2 N1 1.375(3)
C2 C21 1.505(3)
C3 C31 1.461(3)
C3 C4 1.516(3)
C4 C41 1.500(3)
C4 C5 1.526(3)
C4 H4 0.9800
C5 C6 1.355(3)
C5 C51 1.465(3)
C6 N1 1.375(3)
C6 C61 1.506(3)
C21 H21A 0.9600
C21 H21B 0.9600
C21 H21C 0.9600
C31 O31 1.234(3)
C31 C32 1.503(3)
C32 H32A 0.9600
C32 H32B 0.9600
C32 H32C 0.9600
C41 C44 1.346(3)
C41 O41 1.381(3)
C42 O41 1.356(3)
C42 C43 1.331(4)
C42 Br41 1.857(3)
C43 C44 1.430(4)
C43 H43 0.9300
C44 H44 0.9300
C51 O51 1.220(3)
C51 C52 1.507(4)
C52 H52A 0.9600
C52 H52B 0.9600
C52 H52C 0.9600
C61 H61A 0.9600
C61 H61B 0.9600
C61 H61C 0.9600
N1 H1 0.8600

loop_
_geom_hbond_atom_site_label_D
_geom_hbond_atom_site_label_H
_geom_hbond_atom_site_label_A
_geom_hbond_site_symmetry_A
_geom_hbond_distance_DH
_geom_hbond_distance_HA
_geom_hbond_distance_DA
_geom_hbond_angle_DHA
N1 H1 O31 4_575 0.86 2.01 2.869(2) 174.7

loop_
_geom_torsion_atom_site_label_1
_geom_torsion_atom_site_label_2
_geom_torsion_atom_site_label_3
_geom_torsion_atom_site_label_4
_geom_torsion
N1 C2 C3 C31 179.7(2)
C21 C2 C3 C31 -0.4(4)
N1 C2 C3 C4 8.4(3)
C21 C2 C3 C4 -171.7(2)
C2 C3 C4 C41 87.7(2)
C31 C3 C4 C41 -83.8(2)
C2 C3 C4 C5 -35.6(3)
C31 C3 C4 C5 152.8(2)
C41 C4 C5 C6 -83.5(3)
C3 C4 C5 C6 38.4(3)
C41 C4 C5 C51 95.4(2)
C3 C4 C5 C51 -142.7(2)
C51 C5 C6 N1 167.6(2)
C4 C5 C6 N1 -13.6(3)
C51 C5 C6 C61 -11.7(4)
C4 C5 C6 C61 167.1(3)
C2 C3 C31 O31 17.3(3)
C4 C3 C31 O31 -171.6(2)
C2 C3 C31 C32 -162.2(2)
C4 C3 C31 C32 8.9(3)
C3 C4 C41 C44 -21.6(3)
C5 C4 C41 C44 101.4(3)
C3 C4 C41 O41 158.51(18)
C5 C4 C41 O41 -78.6(2)
O41 C42 C43 C44 -0.2(3)
Br41 C42 C43 C44 178.5(2)
O41 C41 C44 C43 -0.4(3)
C4 C41 C44 C43 179.7(2)
C42 C43 C44 C41 0.3(3)
C6 C5 C51 O51 179.8(3)
C4 C5 C51 O51 1.0(4)
C6 C5 C51 C52 -2.8(5)
C4 C5 C51 C52 178.4(3)
C5 C6 N1 C2 -17.8(4)
C61 C6 N1 C2 161.6(2)
C3 C2 N1 C6 20.8(4)
C21 C2 N1 C6 -159.1(2)
C43 C42 O41 C41 -0.1(3)
Br41 C42 O41 C41 -179.00(15)
C44 C41 O41 C42 0.3(3)
C4 C41 O41 C42 -179.76(19)

loop_
_cod_related_entry_id
_cod_related_entry_database
_cod_related_entry_code
1 ChemSpider 21125101
